data_7053506
loop_
_publ_author_name
'Lin, Kuan-Ming'
'Wang, Po-Yang'
'Shieh, Yun-Jen'
'Chen, Hong-Zhang'
'Kuo, Ting-Shen'
'Tsai, Yi-Chou'

_publ_section_title
;
 Reductive N--N bond cleavage and coupling of organic azides mediated by
 chromium(i) and vanadium(i) \b-diketiminate
;
_journal_issue 8
_journal_name_full 'New Journal of Chemistry'
_journal_page_first 1737
_journal_paper_doi 10.1039/c0nj00114g
_journal_volume 34
_journal_year 2010
_chemical_formula_moiety 'C35 H59 Cr N3 Si2'
_chemical_formula_sum 'C35 H59 Cr N3 Si2'
_chemical_formula_weight 630.03
_chemical_name_systematic
;
?
;
_space_group_IT_number 14
_symmetry_cell_setting monoclinic
_symmetry_space_group_name_Hall '-P 2yn'
_symmetry_space_group_name_H-M 'P 1 21/n 1'
_atom_sites_solution_hydrogens geom
_atom_sites_solution_primary direct
_atom_sites_solution_secondary difmap
_audit_creation_method SHELXL-97
_cell_angle_alpha 90.00
_cell_angle_beta 90.350(2)
_cell_angle_gamma 90.00
_cell_formula_units_Z 4
_cell_length_a 9.1132(9)
_cell_length_b 20.144(2)
_cell_length_c 20.551(2)
_cell_measurement_reflns_used 0
_cell_measurement_temperature 200(2)
_cell_measurement_theta_max 0
_cell_measurement_theta_min 0
_cell_volume 3772.6(6)
_computing_molecular_graphics 'Ortep-3 for Windows (Farrugia, 1997)'
_computing_publication_material 'WinGX publication routines (Farrugia, 1999)'
_computing_structure_refinement 'SHELXL-97 (Sheldrick, 1997)'
_computing_structure_solution 'SHELXS-97 (Sheldrick, 1997)'
_diffrn_ambient_temperature 200(2)
_diffrn_measured_fraction_theta_full 0.998
_diffrn_measured_fraction_theta_max 0.998
_diffrn_radiation_monochromator graphite
_diffrn_radiation_source 'fine-focus sealed tube'
_diffrn_radiation_type MoK\a
_diffrn_radiation_wavelength 0.71073
_diffrn_reflns_av_R_equivalents 0.0450
_diffrn_reflns_av_sigmaI/netI 0.0424
_diffrn_reflns_limit_h_max 10
_diffrn_reflns_limit_h_min -10
_diffrn_reflns_limit_k_max 23
_diffrn_reflns_limit_k_min -22
_diffrn_reflns_limit_l_max 24
_diffrn_reflns_limit_l_min -23
_diffrn_reflns_number 29834
_diffrn_reflns_theta_full 25.00
_diffrn_reflns_theta_max 25.00
_diffrn_reflns_theta_min 1.42
_exptl_absorpt_coefficient_mu 0.392
_exptl_absorpt_correction_T_max 0.962
_exptl_absorpt_correction_T_min 0.889
_exptl_absorpt_correction_type multi-scan
_exptl_crystal_colour brown
_exptl_crystal_density_diffrn 1.109
_exptl_crystal_density_method 'not measured'
_exptl_crystal_description prism
_exptl_crystal_F_000 1368
_exptl_crystal_size_max 0.3
_exptl_crystal_size_mid 0.2
_exptl_crystal_size_min 0.1
_refine_diff_density_max 1.011
_refine_diff_density_min -0.496
_refine_diff_density_rms 0.129
_refine_ls_extinction_method none
_refine_ls_goodness_of_fit_ref 1.052
_refine_ls_hydrogen_treatment noref
_refine_ls_matrix_type full
_refine_ls_number_parameters 372
_refine_ls_number_reflns 6633
_refine_ls_number_restraints 0
_refine_ls_restrained_S_all 1.052
_refine_ls_R_factor_all 0.0767
_refine_ls_R_factor_gt 0.0537
_refine_ls_shift/su_max 0.012
_refine_ls_shift/su_mean 0.006
_refine_ls_structure_factor_coef Fsqd
_refine_ls_weighting_details 'calc w=1/[\s^2^(Fo^2^)+(0.0871P)^2^+3.4899P] where P=(Fo^2^+2Fc^2^)/3'
_refine_ls_weighting_scheme calc
_refine_ls_wR_factor_gt 0.1476
_refine_ls_wR_factor_ref 0.1685
_reflns_number_gt 5058
_reflns_number_total 6633
_reflns_threshold_expression >2sigma(I)
_cod_data_source_file c0nj00114g.txt
_cod_data_source_block a7326
_cod_original_cell_volume 3772.7(7)
_cod_original_sg_symbol_H-M 'P 21/n'
_cod_database_code 7053506

loop_
_symmetry_equiv_pos_as_xyz
'x, y, z'
'-x+1/2, y+1/2, -z+1/2'
'-x, -y, -z'
'x-1/2, -y-1/2, z-1/2'

loop_
_atom_site_label
_atom_site_type_symbol
_atom_site_fract_x
_atom_site_fract_y
_atom_site_fract_z
_atom_site_U_iso_or_equiv
_atom_site_adp_type
_atom_site_occupancy
_atom_site_symmetry_multiplicity
_atom_site_calc_flag
_atom_site_refinement_flags
C1 C 0.1708(3) 0.60478(15) 0.09039(15) 0.0300(7) Uani 1 1 d .
C2 C 0.3104(3) 0.59448(15) 0.06297(15) 0.0326(7) Uani 1 1 d .
C3 C 0.3777(3) 0.64532(17) 0.01696(17) 0.0382(8) Uani 1 1 d .
H3 H 0.3492 0.6894 0.0327 0.046 Uiso 1 1 calc R
C4 C 0.3177(4) 0.6384(2) -0.05203(18) 0.0560(10) Uani 1 1 d .
H4A H 0.3622 0.6711 -0.0795 0.084 Uiso 1 1 calc R
H4B H 0.2133 0.6447 -0.0518 0.084 Uiso 1 1 calc R
H4C H 0.3397 0.5948 -0.0683 0.084 Uiso 1 1 calc R
C5 C 0.5457(4) 0.6435(2) 0.0152(2) 0.0534(10) Uani 1 1 d .
H5A H 0.5806 0.6767 -0.0144 0.080 Uiso 1 1 calc R
H5B H 0.5776 0.6005 0.0010 0.080 Uiso 1 1 calc R
H5C H 0.5841 0.6522 0.0580 0.080 Uiso 1 1 calc R
C6 C 0.3834(4) 0.53540(18) 0.07701(18) 0.0447(9) Uani 1 1 d .
H6 H 0.4753 0.5276 0.0591 0.054 Uiso 1 1 calc R
C7 C 0.3219(4) 0.48832(18) 0.11696(19) 0.0506(10) Uani 1 1 d .
H7 H 0.3728 0.4494 0.1262 0.061 Uiso 1 1 calc R
C8 C 0.1861(4) 0.49852(17) 0.14320(18) 0.0471(9) Uani 1 1 d .
H8 H 0.1455 0.4659 0.1696 0.056 Uiso 1 1 calc R
C9 C 0.1071(4) 0.55667(16) 0.13127(16) 0.0365(8) Uani 1 1 d .
C10 C -0.0442(4) 0.56392(17) 0.16146(18) 0.0454(9) Uani 1 1 d .
H10 H -0.0836 0.6076 0.1496 0.055 Uiso 1 1 calc R
C11 C -0.1520(5) 0.5103(2) 0.1370(2) 0.0675(13) Uani 1 1 d .
H11A H -0.2461 0.5170 0.1567 0.101 Uiso 1 1 calc R
H11B H -0.1153 0.4672 0.1484 0.101 Uiso 1 1 calc R
H11C H -0.1618 0.5135 0.0905 0.101 Uiso 1 1 calc R
C12 C -0.0389(5) 0.5590(2) 0.2357(2) 0.0654(12) Uani 1 1 d .
H12A H -0.1361 0.5641 0.2527 0.098 Uiso 1 1 calc R
H12B H 0.0233 0.5933 0.2528 0.098 Uiso 1 1 calc R
H12C H -0.0006 0.5164 0.2481 0.098 Uiso 1 1 calc R
C13 C -0.0628(4) 0.60943(17) -0.00036(18) 0.0435(9) Uani 1 1 d .
H13A H 0.0102 0.5752 0.0028 0.065 Uiso 1 1 calc R
H13B H -0.0800 0.6200 -0.0453 0.065 Uiso 1 1 calc R
H13C H -0.1524 0.5941 0.0189 0.065 Uiso 1 1 calc R
C14 C -0.0099(3) 0.67061(15) 0.03514(15) 0.0298(7) Uani 1 1 d .
C15 C -0.0801(3) 0.73005(16) 0.01808(15) 0.0322(7) Uani 1 1 d .
H15 H -0.1686 0.7258 -0.0043 0.039 Uiso 1 1 calc R
C16 C -0.0337(3) 0.79471(15) 0.03052(15) 0.0301(7) Uani 1 1 d .
C17 C -0.1234(4) 0.85000(17) 0.00025(18) 0.0414(8) Uani 1 1 d .
H17A H -0.0592 0.8850 -0.0137 0.062 Uiso 1 1 calc R
H17B H -0.1910 0.8670 0.0318 0.062 Uiso 1 1 calc R
H17C H -0.1770 0.8331 -0.0365 0.062 Uiso 1 1 calc R
C18 C 0.1455(3) 0.87522(15) 0.06308(16) 0.0343(7) Uani 1 1 d .
C19 C 0.2507(3) 0.88788(17) 0.01438(18) 0.0403(8) Uani 1 1 d .
C20 C 0.2944(4) 0.83554(19) -0.03513(18) 0.0467(9) Uani 1 1 d .
H20 H 0.2778 0.7922 -0.0149 0.056 Uiso 1 1 calc R
C21 C 0.2003(5) 0.8380(3) -0.0966(2) 0.0770(14) Uani 1 1 d .
H21A H 0.0985 0.8359 -0.0850 0.116 Uiso 1 1 calc R
H21B H 0.2241 0.8010 -0.1240 0.116 Uiso 1 1 calc R
H21C H 0.2189 0.8786 -0.1195 0.116 Uiso 1 1 calc R
C22 C 0.4555(4) 0.8382(3) -0.0544(2) 0.0700(13) Uani 1 1 d .
H22A H 0.4753 0.8038 -0.0855 0.105 Uiso 1 1 calc R
H22B H 0.5159 0.8317 -0.0164 0.105 Uiso 1 1 calc R
H22C H 0.4767 0.8806 -0.0733 0.105 Uiso 1 1 calc R
C23 C 0.3127(4) 0.95099(19) 0.0123(2) 0.0574(11) Uani 1 1 d .
H23 H 0.3820 0.9608 -0.0194 0.069 Uiso 1 1 calc R
C24 C 0.2732(5) 0.9987(2) 0.0561(3) 0.0662(13) Uani 1 1 d .
H24 H 0.3160 1.0405 0.0539 0.079 Uiso 1 1 calc R
C25 C 0.1722(5) 0.98602(19) 0.1030(2) 0.0602(11) Uani 1 1 d .
H25 H 0.1479 1.0193 0.1324 0.072 Uiso 1 1 calc R
C26 C 0.1040(4) 0.92369(17) 0.10790(18) 0.0445(9) Uani 1 1 d .
C27 C -0.0101(5) 0.91263(19) 0.15944(19) 0.0560(11) Uani 1 1 d .
H27 H -0.0463 0.8671 0.1547 0.067 Uiso 1 1 calc R
C28 C -0.1428(6) 0.9596(2) 0.1523(3) 0.0809(15) Uani 1 1 d .
H28A H -0.2127 0.9502 0.1858 0.121 Uiso 1 1 calc R
H28B H -0.1881 0.9530 0.1104 0.121 Uiso 1 1 calc R
H28C H -0.1105 1.0048 0.1561 0.121 Uiso 1 1 calc R
C29 C 0.0563(7) 0.9189(2) 0.2271(2) 0.0889(17) Uani 1 1 d .
H29A H -0.0181 0.9110 0.2590 0.133 Uiso 1 1 calc R
H29B H 0.0956 0.9628 0.2327 0.133 Uiso 1 1 calc R
H29C H 0.1335 0.8868 0.2323 0.133 Uiso 1 1 calc R
C30 C 0.2485(5) 0.7939(2) 0.34298(19) 0.0664(12) Uani 1 1 d .
H30A H 0.2209 0.8376 0.3290 0.100 Uiso 1 1 calc R
H30B H 0.3500 0.7938 0.3558 0.100 Uiso 1 1 calc R
H30C H 0.1891 0.7810 0.3793 0.100 Uiso 1 1 calc R
C31 C 0.2768(5) 0.6510(2) 0.3068(2) 0.0604(11) Uani 1 1 d .
H31A H 0.2647 0.6182 0.2733 0.091 Uiso 1 1 calc R
H31B H 0.2168 0.6396 0.3434 0.091 Uiso 1 1 calc R
H31C H 0.3778 0.6526 0.3202 0.091 Uiso 1 1 calc R
C32 C 0.0186(4) 0.73430(19) 0.2572(2) 0.0493(9) Uani 1 1 d .
H32A H -0.0024 0.7041 0.2222 0.074 Uiso 1 1 calc R
H32B H -0.0118 0.7782 0.2450 0.074 Uiso 1 1 calc R
H32C H -0.0337 0.7207 0.2954 0.074 Uiso 1 1 calc R
C33 C 0.5968(5) 0.6814(3) 0.2052(2) 0.0772(14) Uani 1 1 d .
H33A H 0.5740 0.6609 0.2461 0.116 Uiso 1 1 calc R
H33B H 0.7007 0.6886 0.2026 0.116 Uiso 1 1 calc R
H33C H 0.5658 0.6529 0.1703 0.116 Uiso 1 1 calc R
C34 C 0.5442(5) 0.8018(2) 0.1194(2) 0.0668(12) Uani 1 1 d .
H34A H 0.4940 0.8435 0.1155 0.100 Uiso 1 1 calc R
H34B H 0.5139 0.7730 0.0846 0.100 Uiso 1 1 calc R
H34C H 0.6482 0.8090 0.1170 0.100 Uiso 1 1 calc R
C35 C 0.5776(5) 0.8178(3) 0.2634(3) 0.0876(17) Uani 1 1 d .
H35A H 0.5562 0.7996 0.3054 0.131 Uiso 1 1 calc R
H35B H 0.5350 0.8613 0.2599 0.131 Uiso 1 1 calc R
H35C H 0.6820 0.8209 0.2581 0.131 Uiso 1 1 calc R
N1 N 0.0996(3) 0.66742(12) 0.07825(12) 0.0266(5) Uani 1 1 d .
N2 N 0.0845(3) 0.80906(12) 0.06670(12) 0.0283(6) Uani 1 1 d .
N3 N 0.3121(3) 0.75336(13) 0.20431(13) 0.0346(6) Uani 1 1 d .
Si1 Si 0.22029(11) 0.73409(5) 0.27474(5) 0.0396(3) Uani 1 1 d .
Si2 Si 0.49890(11) 0.76286(6) 0.19878(5) 0.0468(3) Uani 1 1 d .
Cr1 Cr 0.18720(5) 0.74561(2) 0.12651(2) 0.02734(17) Uani 1 1 d .

loop_
_atom_site_aniso_label
_atom_site_aniso_U_11
_atom_site_aniso_U_22
_atom_site_aniso_U_33
_atom_site_aniso_U_23
_atom_site_aniso_U_13
_atom_site_aniso_U_12
C1 0.0351(16) 0.0227(15) 0.0320(17) -0.0047(13) -0.0066(13) -0.0020(13)
C2 0.0337(16) 0.0282(17) 0.0360(18) -0.0062(14) -0.0062(14) 0.0008(13)
C3 0.0326(17) 0.0356(19) 0.046(2) -0.0086(15) 0.0043(15) -0.0016(14)
C4 0.052(2) 0.068(3) 0.048(2) 0.008(2) 0.0034(18) -0.013(2)
C5 0.0367(19) 0.062(3) 0.062(3) -0.013(2) 0.0067(18) -0.0050(18)
C6 0.0424(19) 0.040(2) 0.051(2) -0.0072(17) -0.0015(17) 0.0142(16)
C7 0.063(2) 0.033(2) 0.056(2) 0.0031(17) -0.006(2) 0.0154(17)
C8 0.067(2) 0.0262(18) 0.048(2) 0.0044(16) 0.0015(18) 0.0020(17)
C9 0.0449(18) 0.0253(17) 0.0392(19) -0.0040(14) -0.0034(15) -0.0022(14)
C10 0.050(2) 0.0308(19) 0.055(2) 0.0012(16) 0.0104(18) -0.0022(16)
C11 0.057(2) 0.052(3) 0.094(4) -0.001(2) 0.007(2) -0.018(2)
C12 0.072(3) 0.057(3) 0.067(3) 0.002(2) 0.020(2) -0.005(2)
C13 0.0422(18) 0.0364(19) 0.052(2) -0.0094(17) -0.0120(16) -0.0066(15)
C14 0.0281(15) 0.0300(17) 0.0314(17) -0.0044(13) -0.0013(13) -0.0070(13)
C15 0.0262(15) 0.0367(18) 0.0335(18) -0.0007(14) -0.0095(13) -0.0035(13)
C16 0.0282(15) 0.0310(17) 0.0311(17) 0.0036(13) -0.0049(13) 0.0009(13)
C17 0.0397(18) 0.039(2) 0.045(2) 0.0049(16) -0.0151(16) 0.0044(15)
C18 0.0373(17) 0.0230(16) 0.0422(19) 0.0024(14) -0.0171(14) -0.0004(13)
C19 0.0341(17) 0.0350(19) 0.051(2) 0.0114(16) -0.0097(15) -0.0057(14)
C20 0.0416(19) 0.046(2) 0.053(2) 0.0104(18) 0.0067(17) -0.0073(16)
C21 0.064(3) 0.106(4) 0.061(3) -0.015(3) -0.009(2) 0.007(3)
C22 0.052(2) 0.095(4) 0.063(3) 0.001(3) 0.011(2) 0.002(2)
C23 0.048(2) 0.041(2) 0.083(3) 0.019(2) -0.006(2) -0.0101(18)
C24 0.065(3) 0.029(2) 0.105(4) 0.007(2) -0.022(3) -0.0109(19)
C25 0.073(3) 0.029(2) 0.078(3) -0.006(2) -0.019(2) 0.0022(19)
C26 0.055(2) 0.0295(19) 0.049(2) -0.0003(16) -0.0179(18) 0.0028(16)
C27 0.089(3) 0.033(2) 0.047(2) -0.0084(17) -0.003(2) 0.0082(19)
C28 0.100(4) 0.067(3) 0.076(3) -0.001(3) 0.013(3) 0.028(3)
C29 0.153(5) 0.059(3) 0.055(3) -0.009(2) -0.018(3) 0.012(3)
C30 0.084(3) 0.077(3) 0.038(2) -0.011(2) 0.001(2) -0.008(3)
C31 0.064(3) 0.056(3) 0.061(3) 0.020(2) -0.007(2) 0.000(2)
C32 0.044(2) 0.046(2) 0.058(3) 0.0041(18) 0.0057(18) -0.0009(17)
C33 0.057(3) 0.102(4) 0.073(3) 0.001(3) -0.009(2) 0.028(3)
C34 0.055(2) 0.080(3) 0.065(3) 0.000(2) 0.006(2) -0.014(2)
C35 0.058(3) 0.123(5) 0.082(4) -0.038(3) -0.009(2) -0.027(3)
N1 0.0260(12) 0.0220(13) 0.0319(14) -0.0011(11) -0.0030(11) -0.0019(10)
N2 0.0314(13) 0.0211(13) 0.0322(14) 0.0011(11) -0.0067(11) -0.0010(10)
N3 0.0360(14) 0.0332(15) 0.0344(15) -0.0010(12) -0.0072(12) -0.0004(11)
Si1 0.0461(5) 0.0416(6) 0.0310(5) 0.0022(4) -0.0053(4) 0.0008(4)
Si2 0.0342(5) 0.0616(7) 0.0445(6) -0.0078(5) -0.0099(4) -0.0020(4)
Cr1 0.0305(3) 0.0236(3) 0.0278(3) -0.0009(2) -0.0088(2) -0.0002(2)

loop_
_atom_type_symbol
_atom_type_description
_atom_type_scat_dispersion_real
_atom_type_scat_dispersion_imag
_atom_type_scat_source
C C 0.0033 0.0016 'International Tables Vol C Tables 4.2.6.8 and 6.1.1.4'
H H 0.0000 0.0000 'International Tables Vol C Tables 4.2.6.8 and 6.1.1.4'
N N 0.0061 0.0033 'International Tables Vol C Tables 4.2.6.8 and 6.1.1.4'
Si Si 0.0817 0.0704 'International Tables Vol C Tables 4.2.6.8 and 6.1.1.4'
Cr Cr 0.3209 0.6236 'International Tables Vol C Tables 4.2.6.8 and 6.1.1.4'

loop_
_geom_angle_atom_site_label_1
_geom_angle_atom_site_label_2
_geom_angle_atom_site_label_3
_geom_angle
C2 C1 C9 120.8(3)
C2 C1 N1 117.8(3)
C9 C1 N1 121.3(3)
C6 C2 C1 118.3(3)
C6 C2 C3 120.6(3)
C1 C2 C3 121.1(3)
C4 C3 C2 111.8(3)
C4 C3 C5 109.2(3)
C2 C3 C5 113.8(3)
C4 C3 H3 107.2
C2 C3 H3 107.2
C5 C3 H3 107.2
C3 C4 H4A 109.5
C3 C4 H4B 109.5
H4A C4 H4B 109.5
C3 C4 H4C 109.5
H4A C4 H4C 109.5
H4B C4 H4C 109.5
C3 C5 H5A 109.5
C3 C5 H5B 109.5
H5A C5 H5B 109.5
C3 C5 H5C 109.5
H5A C5 H5C 109.5
H5B C5 H5C 109.5
C7 C6 C2 121.1(3)
C7 C6 H6 119.4
C2 C6 H6 119.4
C8 C7 C6 120.3(3)
C8 C7 H7 119.9
C6 C7 H7 119.9
C7 C8 C9 121.6(3)
C7 C8 H8 119.2
C9 C8 H8 119.2
C8 C9 C1 117.9(3)
C8 C9 C10 118.5(3)
C1 C9 C10 123.6(3)
C9 C10 C12 112.1(3)
C9 C10 C11 112.1(3)
C12 C10 C11 107.3(3)
C9 C10 H10 108.4
C12 C10 H10 108.4
C11 C10 H10 108.4
C10 C11 H11A 109.5
C10 C11 H11B 109.5
H11A C11 H11B 109.5
C10 C11 H11C 109.5
H11A C11 H11C 109.5
H11B C11 H11C 109.5
C10 C12 H12A 109.5
C10 C12 H12B 109.5
H12A C12 H12B 109.5
C10 C12 H12C 109.5
H12A C12 H12C 109.5
H12B C12 H12C 109.5
C14 C13 H13A 109.5
C14 C13 H13B 109.5
H13A C13 H13B 109.5
C14 C13 H13C 109.5
H13A C13 H13C 109.5
H13B C13 H13C 109.5
N1 C14 C15 123.1(3)
N1 C14 C13 121.2(3)
C15 C14 C13 115.6(3)
C16 C15 C14 128.0(3)
C16 C15 H15 116.0
C14 C15 H15 116.0
N2 C16 C15 123.2(3)
N2 C16 C17 120.1(3)
C15 C16 C17 116.8(3)
C16 C17 H17A 109.5
C16 C17 H17B 109.5
H17A C17 H17B 109.5
C16 C17 H17C 109.5
H17A C17 H17C 109.5
H17B C17 H17C 109.5
C26 C18 C19 121.9(3)
C26 C18 N2 120.3(3)
C19 C18 N2 117.7(3)
C23 C19 C18 117.7(4)
C23 C19 C20 120.3(3)
C18 C19 C20 122.1(3)
C22 C20 C21 108.8(3)
C22 C20 C19 114.0(3)
C21 C20 C19 112.6(3)
C22 C20 H20 107.0
C21 C20 H20 107.0
C19 C20 H20 107.0
C20 C21 H21A 109.5
C20 C21 H21B 109.5
H21A C21 H21B 109.5
C20 C21 H21C 109.5
H21A C21 H21C 109.5
H21B C21 H21C 109.5
C20 C22 H22A 109.5
C20 C22 H22B 109.5
H22A C22 H22B 109.5
C20 C22 H22C 109.5
H22A C22 H22C 109.5
H22B C22 H22C 109.5
C24 C23 C19 120.8(4)
C24 C23 H23 119.6
C19 C23 H23 119.6
C25 C24 C23 121.1(4)
C25 C24 H24 119.4
C23 C24 H24 119.4
C24 C25 C26 121.3(4)
C24 C25 H25 119.3
C26 C25 H25 119.3
C18 C26 C25 117.1(4)
C18 C26 C27 123.5(3)
C25 C26 C27 119.4(4)
C26 C27 C29 111.0(4)
C26 C27 C28 112.8(3)
C29 C27 C28 110.2(4)
C26 C27 H27 107.6
C29 C27 H27 107.6
C28 C27 H27 107.6
C27 C28 H28A 109.5
C27 C28 H28B 109.5
H28A C28 H28B 109.5
C27 C28 H28C 109.5
H28A C28 H28C 109.5
H28B C28 H28C 109.5
C27 C29 H29A 109.5
C27 C29 H29B 109.5
H29A C29 H29B 109.5
C27 C29 H29C 109.5
H29A C29 H29C 109.5
H29B C29 H29C 109.5
Si1 C30 H30A 109.5
Si1 C30 H30B 109.5
H30A C30 H30B 109.5
Si1 C30 H30C 109.5
H30A C30 H30C 109.5
H30B C30 H30C 109.5
Si1 C31 H31A 109.5
Si1 C31 H31B 109.5
H31A C31 H31B 109.5
Si1 C31 H31C 109.5
H31A C31 H31C 109.5
H31B C31 H31C 109.5
Si1 C32 H32A 109.5
Si1 C32 H32B 109.5
H32A C32 H32B 109.5
Si1 C32 H32C 109.5
H32A C32 H32C 109.5
H32B C32 H32C 109.5
Si2 C33 H33A 109.5
Si2 C33 H33B 109.5
H33A C33 H33B 109.5
Si2 C33 H33C 109.5
H33A C33 H33C 109.5
H33B C33 H33C 109.5
Si2 C34 H34A 109.5
Si2 C34 H34B 109.5
H34A C34 H34B 109.5
Si2 C34 H34C 109.5
H34A C34 H34C 109.5
H34B C34 H34C 109.5
Si2 C35 H35A 109.5
Si2 C35 H35B 109.5
H35A C35 H35B 109.5
Si2 C35 H35C 109.5
H35A C35 H35C 109.5
H35B C35 H35C 109.5
C14 N1 C1 119.5(2)
C14 N1 Cr1 125.5(2)
C1 N1 Cr1 114.91(18)
C16 N2 C18 118.7(2)
C16 N2 Cr1 125.1(2)
C18 N2 Cr1 116.20(18)
Si2 N3 Si1 124.60(16)
Si2 N3 Cr1 121.66(16)
Si1 N3 Cr1 112.64(14)
N3 Si1 C30 114.92(18)
N3 Si1 C31 111.36(17)
C30 Si1 C31 106.1(2)
N3 Si1 C32 108.63(16)
C30 Si1 C32 105.9(2)
C31 Si1 C32 109.75(18)
N3 Si2 C34 109.30(17)
N3 Si2 C35 113.28(18)
C34 Si2 C35 106.7(2)
N3 Si2 C33 111.69(19)
C34 Si2 C33 108.9(2)
C35 Si2 C33 106.8(3)
N3 Cr1 N2 135.73(10)
N3 Cr1 N1 133.34(10)
N2 Cr1 N1 90.82(10)

loop_
_geom_bond_atom_site_label_1
_geom_bond_atom_site_label_2
_geom_bond_distance
C1 C2 1.410(4)
C1 C9 1.410(4)
C1 N1 1.440(4)
C2 C6 1.393(5)
C2 C3 1.525(5)
C3 C4 1.523(5)
C3 C5 1.532(4)
C3 H3 0.9800
C4 H4A 0.9600
C4 H4B 0.9600
C4 H4C 0.9600
C5 H5A 0.9600
C5 H5B 0.9600
C5 H5C 0.9600
C6 C7 1.376(5)
C6 H6 0.9300
C7 C8 1.368(5)
C7 H7 0.9300
C8 C9 1.396(5)
C8 H8 0.9300
C9 C10 1.523(5)
C10 C12 1.529(6)
C10 C11 1.542(5)
C10 H10 0.9800
C11 H11A 0.9600
C11 H11B 0.9600
C11 H11C 0.9600
C12 H12A 0.9600
C12 H12B 0.9600
C12 H12C 0.9600
C13 C14 1.510(4)
C13 H13A 0.9600
C13 H13B 0.9600
C13 H13C 0.9600
C14 N1 1.332(4)
C14 C15 1.401(4)
C15 C16 1.392(4)
C15 H15 0.9300
C16 N2 1.336(4)
C16 C17 1.513(4)
C17 H17A 0.9600
C17 H17B 0.9600
C17 H17C 0.9600
C18 C26 1.396(5)
C18 C19 1.413(5)
C18 N2 1.446(4)
C19 C23 1.392(5)
C19 C20 1.520(5)
C20 C22 1.523(5)
C20 C21 1.523(6)
C20 H20 0.9800
C21 H21A 0.9600
C21 H21B 0.9600
C21 H21C 0.9600
C22 H22A 0.9600
C22 H22B 0.9600
C22 H22C 0.9600
C23 C24 1.367(6)
C23 H23 0.9300
C24 C25 1.360(6)
C24 H24 0.9300
C25 C26 1.405(5)
C25 H25 0.9300
C26 C27 1.505(6)
C27 C29 1.518(6)
C27 C28 1.542(6)
C27 H27 0.9800
C28 H28A 0.9600
C28 H28B 0.9600
C28 H28C 0.9600
C29 H29A 0.9600
C29 H29B 0.9600
C29 H29C 0.9600
C30 Si1 1.866(4)
C30 H30A 0.9600
C30 H30B 0.9600
C30 H30C 0.9600
C31 Si1 1.869(4)
C31 H31A 0.9600
C31 H31B 0.9600
C31 H31C 0.9600
C32 Si1 1.871(4)
C32 H32A 0.9600
C32 H32B 0.9600
C32 H32C 0.9600
C33 Si2 1.873(5)
C33 H33A 0.9600
C33 H33B 0.9600
C33 H33C 0.9600
C34 Si2 1.859(4)
C34 H34A 0.9600
C34 H34B 0.9600
C34 H34C 0.9600
C35 Si2 1.869(4)
C35 H35A 0.9600
C35 H35B 0.9600
C35 H35C 0.9600
N1 Cr1 2.023(2)
N2 Cr1 2.002(2)
N3 Si2 1.718(3)
N3 Si1 1.720(3)
N3 Cr1 1.963(3)
